data_4001317
loop_
_publ_author_name
'Shvareva, Tatiana Y.'
'Skanthakumar, S.'
'Soderholm, L.'
'Clearfield, Abraham'
'Albrecht-Schmitt, Thomas E.'

_publ_section_title
;
 Cs+-Selective Ion Exchange and Magnetic Ordering in a Three-Dimensional
 Framework Uranyl Vanadium(IV) Phosphate
;
_journal_issue 2
_journal_name_full 'Chemistry of Materials'
_journal_page_first 132
_journal_paper_doi 10.1021/cm062490l
_journal_volume 19
_journal_year 2007
_chemical_formula_sum 'K3.48 O26 P5 U V4'
_chemical_formula_weight 1148.71
_chemical_name_common 'potassium uranyl vanadium phosphate'
_chemical_name_systematic
; 
 ? 
;
_space_group_IT_number 71
_symmetry_cell_setting orthorhombic
_symmetry_space_group_name_Hall '-I 2 2'
_symmetry_space_group_name_H-M 'I m m m'
_atom_sites_solution_hydrogens none
_atom_sites_solution_primary direct
_atom_sites_solution_secondary difmap
_audit_creation_method SHELXL-97
_cell_angle_alpha 90.00
_cell_angle_beta 90.00
_cell_angle_gamma 90.00
_cell_formula_units_Z 2
_cell_length_a 7.3803(7)
_cell_length_b 9.1577(8)
_cell_length_c 17.0898(16)
_cell_measurement_reflns_used 803
_cell_measurement_temperature 193(2)
_cell_measurement_theta_max 28.29
_cell_measurement_theta_min 2.38
_cell_volume 1155.04(18)
_computing_cell_refinement 'SMART, SAINT'
_computing_data_collection SMART
_computing_data_reduction SAINT
_computing_molecular_graphics 'SHELXP-97 (Sheldrick, 1997)'
_computing_publication_material 'SHELXCIF-97 (Sheldrick, 2000)'
_computing_structure_refinement 'SHELXL-97 (Sheldrick, 1997)'
_computing_structure_solution 'SHELXS-97 (Sheldrick, 1990)'
_diffrn_ambient_temperature 193(2)
_diffrn_measured_fraction_theta_full 1.000
_diffrn_measured_fraction_theta_max 1.000
_diffrn_measurement_device_type 'BRUKER APEX'
_diffrn_measurement_method '0.3 wide w/ exposures'
_diffrn_radiation_monochromator graphite
_diffrn_radiation_source 'fine-focus sealed tube'
_diffrn_radiation_type MoK\a
_diffrn_radiation_wavelength 0.71073
_diffrn_reflns_av_R_equivalents 0.0506
_diffrn_reflns_av_sigmaI/netI 0.0317
_diffrn_reflns_limit_h_max 9
_diffrn_reflns_limit_h_min -9
_diffrn_reflns_limit_k_max 12
_diffrn_reflns_limit_k_min -12
_diffrn_reflns_limit_l_max 22
_diffrn_reflns_limit_l_min -22
_diffrn_reflns_number 5940
_diffrn_reflns_theta_full 28.29
_diffrn_reflns_theta_max 28.29
_diffrn_reflns_theta_min 2.38
_diffrn_standards_decay_% 0
_diffrn_standards_interval_count na
_diffrn_standards_interval_time na
_diffrn_standards_number na
_exptl_absorpt_coefficient_mu 9.641
_exptl_absorpt_correction_T_max 0.874
_exptl_absorpt_correction_T_min 0.722
_exptl_absorpt_correction_type multi-scan
_exptl_absorpt_process_details SADABS
_exptl_crystal_colour blue
_exptl_crystal_density_diffrn 3.349
_exptl_crystal_density_meas ?
_exptl_crystal_density_method 'not measured'
_exptl_crystal_description fragment
_exptl_crystal_F_000 1082
_exptl_crystal_size_max 0.055
_exptl_crystal_size_mid 0.029
_exptl_crystal_size_min 0.014
_refine_diff_density_max 2.157
_refine_diff_density_min -0.974
_refine_diff_density_rms 0.173
_refine_ls_extinction_coef 0
_refine_ls_extinction_method none
_refine_ls_goodness_of_fit_ref 1.093
_refine_ls_hydrogen_treatment none
_refine_ls_matrix_type full
_refine_ls_number_parameters 74
_refine_ls_number_reflns 843
_refine_ls_number_restraints 0
_refine_ls_restrained_S_all 1.093
_refine_ls_R_factor_all 0.0277
_refine_ls_R_factor_gt 0.0258
_refine_ls_shift/su_max 0.000
_refine_ls_shift/su_mean 0.000
_refine_ls_structure_factor_coef Fsqd
_refine_ls_weighting_details 'calc w=1/[\s^2^(Fo^2^)+(0.0339P)^2^+3.6128P] where P=(Fo^2^+2Fc^2^)/3'
_refine_ls_weighting_scheme calc
_refine_ls_wR_factor_gt 0.0617
_refine_ls_wR_factor_ref 0.0622
_reflns_number_gt 802
_reflns_number_total 843
_reflns_threshold_expression >2sigma(I)
_cod_data_source_file cm062490lsi20061211_021412.cif
_cod_data_source_block immm
_cod_depositor_comments
;
The following automatic conversions were performed:

'_exptl_crystal_density_meas' value 'nm' was changed to '?' - the
value is perceived as not measured.

Automatic conversion script
Id: cif_fix_values 3008 2015-01-20 13:52:24Z robertas 
;
_cod_original_sg_symbol_H-M Immm
_cod_database_code 4001317

loop_
_symmetry_equiv_pos_as_xyz
'x, y, z'
'-x, -y, z'
'-x, y, -z'
'x, -y, -z'
'x+1/2, y+1/2, z+1/2'
'-x+1/2, -y+1/2, z+1/2'
'-x+1/2, y+1/2, -z+1/2'
'x+1/2, -y+1/2, -z+1/2'
'-x, -y, -z'
'x, y, -z'
'x, -y, z'
'-x, y, z'
'-x+1/2, -y+1/2, -z+1/2'
'x+1/2, y+1/2, -z+1/2'
'x+1/2, -y+1/2, z+1/2'
'-x+1/2, y+1/2, z+1/2'

loop_
_atom_site_label
_atom_site_type_symbol
_atom_site_fract_x
_atom_site_fract_y
_atom_site_fract_z
_atom_site_U_iso_or_equiv
_atom_site_adp_type
_atom_site_occupancy
_atom_site_symmetry_multiplicity
_atom_site_calc_flag
_atom_site_refinement_flags
U1 U 0.5000 -0.5000 -0.5000 0.00815(13) Uani 1 8 d S
V1 V 0.70563(12) -0.5000 -0.23506(5) 0.0096(2) Uani 1 2 d S
P1 P 0.5000 -0.24226(15) -0.33114(8) 0.0087(3) Uani 1 2 d S
P2 P 0.5000 -0.3921(8) -0.0648(4) 0.0221(14) Uani 0.25 2 d SP
K1 K 0.5000 0.0000 -0.5000 0.106(3) Uani 0.98(2) 8 d SP
K2 K 0.5000 -0.1948(4) -0.08854(15) 0.0449(10) Uani 0.624(7) 2 d SP
O1 O 0.7420(8) -0.5000 -0.5000 0.0157(12) Uani 1 4 d S
O2 O 0.5000 -0.3190(5) -0.4101(2) 0.0171(9) Uani 1 2 d S
O3 O 0.5000 -0.3570(4) -0.2631(2) 0.0128(8) Uani 1 2 d S
O4 O 0.6722(4) -0.1517(3) -0.32602(17) 0.0161(6) Uani 1 1 d .
O5 O 0.8075(6) -0.5000 -0.3171(2) 0.0179(9) Uani 1 2 d S
O6 O 0.5000 -0.5000 -0.1342(4) 0.0213(14) Uani 1 4 d S
O7 O 0.642(3) -0.428(2) 0.0000 0.046(6) Uani 0.25 2 d SP
O8 O 0.5000 -0.1948(4) -0.08854(15) 0.0449(19) Uani 0.25 2 d SP

loop_
_atom_site_aniso_label
_atom_site_aniso_U_11
_atom_site_aniso_U_22
_atom_site_aniso_U_33
_atom_site_aniso_U_23
_atom_site_aniso_U_13
_atom_site_aniso_U_12
U1 0.0095(2) 0.0080(2) 0.0070(2) 0.000 0.000 0.000
V1 0.0079(5) 0.0101(5) 0.0108(5) 0.000 -0.0001(3) 0.000
P1 0.0089(7) 0.0074(6) 0.0099(7) -0.0013(5) 0.000 0.000
P2 0.021(3) 0.023(3) 0.022(3) 0.000(3) 0.000 0.000
K1 0.094(5) 0.067(4) 0.156(8) 0.000 0.000 0.000
K2 0.0363(16) 0.068(2) 0.0301(17) 0.0004(15) 0.000 0.000
O1 0.012(3) 0.016(3) 0.019(3) 0.000 0.000 0.000
O2 0.023(2) 0.017(2) 0.012(2) -0.0033(17) 0.000 0.000
O3 0.0086(19) 0.014(2) 0.016(2) 0.0045(16) 0.000 0.000
O4 0.0140(14) 0.0144(14) 0.0200(15) 0.0005(12) -0.0017(12) -0.0055(12)
O5 0.014(2) 0.026(2) 0.014(2) 0.000 0.0009(16) 0.000
O6 0.014(3) 0.028(3) 0.022(3) 0.000 0.000 0.000
O7 0.054(15) 0.047(13) 0.036(12) 0.000 0.000 0.042(12)
O8 0.036(4) 0.0683(16) 0.030(2) 0.0004(17) 0.000 0.000

loop_
_atom_type_symbol
_atom_type_description
_atom_type_scat_dispersion_real
_atom_type_scat_dispersion_imag
_atom_type_scat_source
O O 0.0106 0.0060 'International Tables Vol C Tables 4.2.6.8 and 6.1.1.4'
P P 0.1023 0.0942 'International Tables Vol C Tables 4.2.6.8 and 6.1.1.4'
V V 0.3005 0.5294 'International Tables Vol C Tables 4.2.6.8 and 6.1.1.4'
K K 0.2009 0.2494 'International Tables Vol C Tables 4.2.6.8 and 6.1.1.4'
U U -9.6767 9.6646 'International Tables Vol C Tables 4.2.6.8 and 6.1.1.4'

loop_
_geom_angle_atom_site_label_1
_geom_angle_atom_site_label_2
_geom_angle_atom_site_label_3
_geom_angle
_geom_angle_site_symmetry_1
_geom_angle_site_symmetry_3
O1 U1 O1 180.000(1) 9_644 .
O1 U1 O2 90.000(1) 9_644 9_644
O1 U1 O2 90.000(1) . 9_644
O1 U1 O2 90.0 9_644 .
O1 U1 O2 90.000(1) . .
O2 U1 O2 180.0 9_644 .
O1 U1 O2 90.000(1) 9_644 2_645
O1 U1 O2 90.000(1) . 2_645
O2 U1 O2 85.7(2) 9_644 2_645
O2 U1 O2 94.3(2) . 2_645
O1 U1 O2 90.000(1) 9_644 10_554
O1 U1 O2 90.000(1) . 10_554
O2 U1 O2 94.3(2) 9_644 10_554
O2 U1 O2 85.7(2) . 10_554
O2 U1 O2 180.0 2_645 10_554
O1 U1 K2 147.63(3) 9_644 13_644
O1 U1 K2 32.37(3) . 13_644
O2 U1 K2 122.33(3) 9_644 13_644
O2 U1 K2 57.67(3) . 13_644
O2 U1 K2 93.66(7) 2_645 13_644
O2 U1 K2 86.34(7) 10_554 13_644
O1 U1 K2 32.37(3) 9_644 5_444
O1 U1 K2 147.63(3) . 5_444
O2 U1 K2 57.67(3) 9_644 5_444
O2 U1 K2 122.33(3) . 5_444
O2 U1 K2 86.34(7) 2_645 5_444
O2 U1 K2 93.66(7) 10_554 5_444
K2 U1 K2 180.0 13_644 5_444
O1 U1 K2 147.63(3) 9_644 6_644
O1 U1 K2 32.37(3) . 6_644
O2 U1 K2 93.66(7) 9_644 6_644
O2 U1 K2 86.34(7) . 6_644
O2 U1 K2 122.33(3) 2_645 6_644
O2 U1 K2 57.67(3) 10_554 6_644
K2 U1 K2 40.53(6) 13_644 6_644
K2 U1 K2 139.47(6) 5_444 6_644
O1 U1 K2 32.37(3) 9_644 14_444
O1 U1 K2 147.63(3) . 14_444
O2 U1 K2 86.34(7) 9_644 14_444
O2 U1 K2 93.66(7) . 14_444
O2 U1 K2 57.67(3) 2_645 14_444
O2 U1 K2 122.33(3) 10_554 14_444
K2 U1 K2 139.47(6) 13_644 14_444
K2 U1 K2 40.53(6) 5_444 14_444
K2 U1 K2 180.0 6_644 14_444
O1 U1 K2 32.37(3) 9_644 6_544
O1 U1 K2 147.63(3) . 6_544
O2 U1 K2 93.66(7) 9_644 6_544
O2 U1 K2 86.34(7) . 6_544
O2 U1 K2 122.33(3) 2_645 6_544
O2 U1 K2 57.67(3) 10_554 6_544
K2 U1 K2 131.81(8) 13_644 6_544
K2 U1 K2 48.19(8) 5_444 6_544
K2 U1 K2 115.26(7) 6_644 6_544
K2 U1 K2 64.74(7) 14_444 6_544
O1 U1 K2 147.63(3) 9_644 14_544
O1 U1 K2 32.37(3) . 14_544
O2 U1 K2 86.34(7) 9_644 14_544
O2 U1 K2 93.66(7) . 14_544
O2 U1 K2 57.67(3) 2_645 14_544
O2 U1 K2 122.33(3) 10_554 14_544
K2 U1 K2 48.19(8) 13_644 14_544
K2 U1 K2 131.81(8) 5_444 14_544
K2 U1 K2 64.74(7) 6_644 14_544
K2 U1 K2 115.26(7) 14_444 14_544
K2 U1 K2 180.0 6_544 14_544
O5 V1 O4 104.61(14) . 13_644
O5 V1 O4 104.61(14) . 7_644
O4 V1 O4 90.39(18) 13_644 7_644
O5 V1 O3 98.23(16) . 2_645
O4 V1 O3 156.06(14) 13_644 2_645
O4 V1 O3 90.71(14) 7_644 2_645
O5 V1 O3 98.23(16) . .
O4 V1 O3 90.71(14) 13_644 .
O4 V1 O3 156.06(14) 7_644 .
O3 V1 O3 78.90(18) 2_645 .
O5 V1 O6 166.84(19) . .
O4 V1 O6 84.50(12) 13_644 .
O4 V1 O6 84.50(12) 7_644 .
O3 V1 O6 71.81(13) 2_645 .
O3 V1 O6 71.81(13) . .
O5 V1 V1 118.20(15) . 2_645
O4 V1 V1 117.43(9) 13_644 2_645
O4 V1 V1 117.43(9) 7_644 2_645
O3 V1 V1 42.58(8) 2_645 2_645
O3 V1 V1 42.58(8) . 2_645
O6 V1 V1 48.64(11) . 2_645
O5 V1 K2 136.25(4) . .
O4 V1 K2 49.68(9) 13_644 .
O4 V1 K2 109.44(10) 7_644 .
O3 V1 K2 107.84(9) 2_645 .
O3 V1 K2 55.17(12) . .
O6 V1 K2 44.60(4) . .
V1 V1 K2 67.98(2) 2_645 .
O5 V1 K2 136.25(4) . 2_645
O4 V1 K2 109.44(10) 13_644 2_645
O4 V1 K2 49.68(9) 7_644 2_645
O3 V1 K2 55.17(12) 2_645 2_645
O3 V1 K2 107.84(9) . 2_645
O6 V1 K2 44.60(4) . 2_645
V1 V1 K2 67.98(2) 2_645 2_645
K2 V1 K2 87.34(8) . 2_645
O4 P1 O4 113.4(2) . 12_655
O4 P1 O2 107.65(15) . .
O4 P1 O2 107.65(15) 12_655 .
O4 P1 O3 108.85(14) . .
O4 P1 O3 108.85(14) 12_655 .
O2 P1 O3 110.4(2) . .
O4 P1 K1 73.32(12) . .
O4 P1 K1 73.32(12) 12_655 .
O2 P1 K1 65.08(17) . .
O3 P1 K1 175.46(17) . .
O6 P2 O7 114.1(7) . .
O6 P2 O7 114.1(7) . 3_655
O7 P2 O7 84.5(15) . 3_655
O6 P2 K2 117.2(4) . .
O7 P2 K2 111.2(10) . .
O7 P2 K2 111.2(10) 3_655 .
O6 P2 P2 50.2(3) . 2_645
O7 P2 P2 77.7(9) . 2_645
O7 P2 P2 77.7(9) 3_655 2_645
K2 P2 P2 167.4(2) . 2_645
O6 P2 P2 140.2(3) . 10
O7 P2 P2 44.9(6) . 10
O7 P2 P2 44.9(6) 3_655 10
K2 P2 P2 102.6(2) . 10
P2 P2 P2 90.0 2_645 10
O6 P2 O7 84.9(4) . 9_645
O7 P2 O7 79.0(13) . 9_645
O7 P2 O7 34.8(12) 3_655 9_645
K2 P2 O7 145.4(5) . 9_645
P2 P2 O7 42.9(4) 2_645 9_645
P2 P2 O7 60.4(4) 10 9_645
O6 P2 O7 84.9(4) . 11_545
O7 P2 O7 34.8(12) . 11_545
O7 P2 O7 79.0(13) 3_655 11_545
K2 P2 O7 145.4(5) . 11_545
P2 P2 O7 42.9(4) 2_645 11_545
P2 P2 O7 60.4(4) 10 11_545
O7 P2 O7 55.9(11) 9_645 11_545
O6 P2 K2 174.8(4) . 10
O7 P2 K2 62.4(6) . 10
O7 P2 K2 62.4(6) 3_655 10
K2 P2 K2 68.1(2) . 10
P2 P2 K2 124.58(14) 2_645 10
P2 P2 K2 34.58(14) 10 10
O7 P2 K2 90.5(4) 9_645 10
O7 P2 K2 90.5(4) 11_545 10
O6 P2 K2 44.1(3) . 2_645
O7 P2 K2 82.2(9) . 2_645
O7 P2 K2 82.2(9) 3_655 2_645
K2 P2 K2 161.2(3) . 2_645
P2 P2 K2 6.11(11) 2_645 2_645
P2 P2 K2 96.11(11) 10 2_645
O7 P2 K2 47.5(4) 9_645 2_645
O7 P2 K2 47.5(4) 11_545 2_645
K2 P2 K2 130.7(2) 10 2_645
O7 K1 O7 180.000(2) 15_444 7_654
O7 K1 O7 152.1(10) 15_444 13_644
O7 K1 O7 27.9(10) 7_654 13_644
O7 K1 O7 27.9(10) 15_444 5_454
O7 K1 O7 152.1(10) 7_654 5_454
O7 K1 O7 180.000(3) 13_644 5_454
O7 K1 O2 77.7(4) 15_444 10_554
O7 K1 O2 102.3(4) 7_654 10_554
O7 K1 O2 77.7(5) 13_644 10_554
O7 K1 O2 102.3(4) 5_454 10_554
O7 K1 O2 102.3(4) 15_444 2_655
O7 K1 O2 77.7(4) 7_654 2_655
O7 K1 O2 102.3(5) 13_644 2_655
O7 K1 O2 77.7(4) 5_454 2_655
O2 K1 O2 180.0 10_554 2_655
O7 K1 O2 77.7(4) 15_444 .
O7 K1 O2 102.3(4) 7_654 .
O7 K1 O2 77.7(5) 13_644 .
O7 K1 O2 102.3(4) 5_454 .
O2 K1 O2 55.50(14) 10_554 .
O2 K1 O2 124.50(14) 2_655 .
O7 K1 O2 102.3(4) 15_444 9_654
O7 K1 O2 77.7(4) 7_654 9_654
O7 K1 O2 102.3(5) 13_644 9_654
O7 K1 O2 77.7(4) 5_454 9_654
O2 K1 O2 124.50(14) 10_554 9_654
O2 K1 O2 55.50(14) 2_655 9_654
O2 K1 O2 180.0 . 9_654
O7 K1 P1 98.5(3) 15_444 2_655
O7 K1 P1 81.5(3) 7_654 2_655
O7 K1 P1 98.5(3) 13_644 2_655
O7 K1 P1 81.5(3) 5_454 2_655
O2 K1 P1 155.30(7) 10_554 2_655
O2 K1 P1 24.70(7) 2_655 2_655
O2 K1 P1 99.80(7) . 2_655
O2 K1 P1 80.20(7) 9_654 2_655
O7 K1 P1 81.5(3) 15_444 10_554
O7 K1 P1 98.5(3) 7_654 10_554
O7 K1 P1 81.5(3) 13_644 10_554
O7 K1 P1 98.5(3) 5_454 10_554
O2 K1 P1 24.70(7) 10_554 10_554
O2 K1 P1 155.30(7) 2_655 10_554
O2 K1 P1 80.20(7) . 10_554
O2 K1 P1 99.80(7) 9_654 10_554
P1 K1 P1 180.0 2_655 10_554
O7 K1 P1 81.5(3) 15_444 .
O7 K1 P1 98.5(3) 7_654 .
O7 K1 P1 81.5(3) 13_644 .
O7 K1 P1 98.5(3) 5_454 .
O2 K1 P1 80.20(7) 10_554 .
O2 K1 P1 99.80(7) 2_655 .
O2 K1 P1 24.70(7) . .
O2 K1 P1 155.30(7) 9_654 .
P1 K1 P1 75.10(4) 2_655 .
P1 K1 P1 104.90(4) 10_554 .
O7 K1 P1 98.5(3) 15_444 9_654
O7 K1 P1 81.5(3) 7_654 9_654
O7 K1 P1 98.5(3) 13_644 9_654
O7 K1 P1 81.5(3) 5_454 9_654
O2 K1 P1 99.80(7) 10_554 9_654
O2 K1 P1 80.20(7) 2_655 9_654
O2 K1 P1 155.30(7) . 9_654
O2 K1 P1 24.70(7) 9_654 9_654
P1 K1 P1 104.90(4) 2_655 9_654
P1 K1 P1 75.10(4) 10_554 9_654
P1 K1 P1 180.0 . 9_654
P2 K2 O5 138.54(18) . 13_644
P2 K2 O5 138.54(18) . 14_454
O5 K2 O5 61.16(17) 13_644 14_454
P2 K2 O7 31.1(5) . 3_655
O5 K2 O7 169.3(5) 13_644 3_655
O5 K2 O7 127.1(5) 14_454 3_655
P2 K2 O7 31.1(5) . .
O5 K2 O7 127.1(5) 13_644 .
O5 K2 O7 169.3(5) 14_454 .
O7 K2 O7 43.7(10) 3_655 .
P2 K2 O6 28.2(2) . .
O5 K2 O6 117.37(14) 13_644 .
O5 K2 O6 117.37(14) 14_454 .
O7 K2 O6 54.1(4) 3_655 .
O7 K2 O6 54.1(4) . .
P2 K2 O1 117.86(18) . 13_644
O5 K2 O1 65.85(10) 13_644 13_644
O5 K2 O1 103.49(12) 14_454 13_644
O7 K2 O1 114.5(3) 3_655 13_644
O7 K2 O1 86.8(5) . 13_644
O6 K2 O1 134.79(11) . 13_644
P2 K2 O1 117.86(18) . 5_455
O5 K2 O1 103.49(12) 13_644 5_455
O5 K2 O1 65.85(10) 14_454 5_455
O7 K2 O1 86.8(5) 3_655 5_455
O7 K2 O1 114.5(3) . 5_455
O6 K2 O1 134.79(11) . 5_455
O1 K2 O1 78.3(2) 13_644 5_455
P2 K2 O8 77.4(2) . 10
O5 K2 O8 125.27(9) 13_644 10
O5 K2 O8 125.27(9) 14_454 10
O7 K2 O8 57.6(2) 3_655 10
O7 K2 O8 57.6(2) . 10
O6 K2 O8 105.60(13) . 10
O1 K2 O8 59.89(6) 13_644 10
O1 K2 O8 59.89(6) 5_455 10
P2 K2 K2 77.4(2) . 10
O5 K2 K2 125.27(9) 13_644 10
O5 K2 K2 125.27(9) 14_454 10
O7 K2 K2 57.6(2) 3_655 10
O7 K2 K2 57.6(2) . 10
O6 K2 K2 105.60(13) . 10
O1 K2 K2 59.89(6) 13_644 10
O1 K2 K2 59.89(6) 5_455 10
O8 K2 K2 0.00(13) 10 10
P2 K2 O4 70.52(16) . 8_444
O5 K2 O4 114.03(13) 13_644 8_444
O5 K2 O4 68.12(9) 14_454 8_444
O7 K2 O4 68.0(3) 3_655 8_444
O7 K2 O4 101.3(5) . 8_444
O6 K2 O4 56.40(9) . 8_444
O1 K2 O4 168.36(14) 13_644 8_444
O1 K2 O4 90.66(11) 5_455 8_444
O8 K2 O4 117.55(7) 10 8_444
K2 K2 O4 117.55(7) 10 8_444
P2 K2 O4 70.52(16) . 13_644
O5 K2 O4 68.12(9) 13_644 13_644
O5 K2 O4 114.03(13) 14_454 13_644
O7 K2 O4 101.3(5) 3_655 13_644
O7 K2 O4 68.0(3) . 13_644
O6 K2 O4 56.40(9) . 13_644
O1 K2 O4 90.66(11) 13_644 13_644
O1 K2 O4 168.36(14) 5_455 13_644
O8 K2 O4 117.55(7) 10 13_644
K2 K2 O4 117.55(7) 10 13_644
O4 K2 O4 100.09(13) 8_444 13_644
U1 O1 K2 129.15(10) . 13_644
U1 O1 K2 129.15(10) . 6_644
K2 O1 K2 60.22(13) 13_644 6_644
U1 O1 K2 129.15(10) . 14_544
K2 O1 K2 72.51(15) 13_644 14_544
K2 O1 K2 101.7(2) 6_644 14_544
U1 O1 K2 129.15(10) . 5_544
K2 O1 K2 101.7(2) 13_644 5_544
K2 O1 K2 72.51(15) 6_644 5_544
K2 O1 K2 60.22(13) 14_544 5_544
P1 O2 U1 160.4(3) . .
P1 O2 K1 90.22(19) . .
U1 O2 K1 109.40(14) . .
P1 O3 V1 126.75(12) . 2_645
P1 O3 V1 126.75(12) . .
V1 O3 V1 94.85(17) 2_645 .
P1 O3 K2 111.4(2) . .
V1 O3 K2 94.32(13) 2_645 .
V1 O3 K2 94.32(13) . .
P1 O4 V1 143.4(2) . 13_644
P1 O4 K2 111.78(16) . 13_644
V1 O4 K2 102.10(12) 13_644 13_644
V1 O5 K2 138.53(10) . 14_544
V1 O5 K2 138.53(10) . 13_644
K2 O5 K2 79.37(16) 14_544 13_644
P2 O6 P2 79.6(6) . 2_645
P2 O6 V1 125.21(16) . 2_645
P2 O6 V1 125.21(16) 2_645 2_645
P2 O6 V1 125.21(16) . .
P2 O6 V1 125.21(16) 2_645 .
V1 O6 V1 82.7(2) 2_645 .
P2 O6 K2 34.6(3) . .
P2 O6 K2 114.2(4) 2_645 .
V1 O6 K2 101.64(8) 2_645 .
V1 O6 K2 101.64(8) . .
P2 O6 K2 114.2(4) . 2_645
P2 O6 K2 34.6(3) 2_645 2_645
V1 O6 K2 101.64(8) 2_645 2_645
V1 O6 K2 101.64(8) . 2_645
K2 O6 K2 148.8(3) . 2_645
O7 O7 P2 102.3(9) 11_545 .
O7 O7 P2 102.3(9) 11_545 10
P2 O7 P2 90.3(12) . 10
O7 O7 P2 42.9(4) 11_545 2_645
P2 O7 P2 59.4(8) . 2_645
P2 O7 P2 101.0(13) 10 2_645
O7 O7 P2 42.9(4) 11_545 9_645
P2 O7 P2 101.0(13) . 9_645
P2 O7 P2 59.4(8) 10 9_645
P2 O7 P2 59.2(7) 2_645 9_645
O7 O7 K1 76.0(5) 11_545 5_545
P2 O7 K1 134.7(6) . 5_545
P2 O7 K1 134.7(6) 10 5_545
P2 O7 K1 106.1(7) 2_645 5_545
P2 O7 K1 106.1(7) 9_645 5_545
O7 O7 K2 139.3(4) 11_545 10
P2 O7 K2 88.2(8) . 10
P2 O7 K2 37.7(6) 10 10
P2 O7 K2 130.2(10) 2_645 10
P2 O7 K2 96.7(5) 9_645 10
K1 O7 K2 123.0(8) 5_545 10
O7 O7 K2 139.3(4) 11_545 .
P2 O7 K2 37.7(6) . .
P2 O7 K2 88.2(8) 10 .
P2 O7 K2 96.7(5) 2_645 .
P2 O7 K2 130.2(10) 9_645 .
K1 O7 K2 123.0(8) 5_545 .
K2 O7 K2 64.8(4) 10 .

loop_
_geom_bond_atom_site_label_1
_geom_bond_atom_site_label_2
_geom_bond_distance
_geom_bond_site_symmetry_2
U1 O1 1.786(6) 9_644
U1 O1 1.786(6) .
U1 O2 2.260(4) 9_644
U1 O2 2.260(4) .
U1 O2 2.260(4) 2_645
U1 O2 2.260(4) 10_554
U1 K2 4.3691(17) 13_644
U1 K2 4.3691(17) 5_444
U1 K2 4.3691(17) 6_644
U1 K2 4.3691(17) 14_444
U1 K2 4.3691(17) 6_544
U1 K2 4.3691(17) 14_544
V1 O5 1.590(4) .
V1 O4 1.958(3) 13_644
V1 O4 1.958(3) 7_644
V1 O3 2.061(3) 2_645
V1 O3 2.061(3) .
V1 O6 2.297(5) .
V1 V1 3.0352(18) 2_645
V1 K2 4.048(3) .
V1 K2 4.048(3) 2_645
P1 O4 1.520(3) .
P1 O4 1.520(3) 12_655
P1 O2 1.521(4) .
P1 O3 1.568(4) .
P1 K1 3.6400(14) .
P2 O6 1.543(8) .
P2 O7 1.563(16) .
P2 O7 1.563(16) 3_655
P2 K2 1.852(8) .
P2 P2 1.976(14) 2_645
P2 P2 2.216(14) 10
P2 O7 2.24(2) 9_645
P2 O7 2.24(2) 11_545
P2 K2 3.184(7) 10
P2 K2 3.805(8) 2_645
K1 O7 2.72(2) 15_444
K1 O7 2.72(2) 7_654
K1 O7 2.72(2) 13_644
K1 O7 2.72(2) 5_454
K1 O2 3.301(4) 10_554
K1 O2 3.301(4) 2_655
K1 O2 3.301(4) .
K1 O2 3.301(4) 9_654
K1 P1 3.6400(14) 2_655
K1 P1 3.6400(14) 10_554
K1 P1 3.6400(14) 9_654
K2 O5 2.793(4) 13_644
K2 O5 2.793(4) 14_454
K2 O7 2.823(17) 3_655
K2 O7 2.823(17) .
K2 O6 2.902(4) .
K2 O1 3.016(5) 13_644
K2 O1 3.016(5) 5_455
K2 O8 3.026(5) 10
K2 K2 3.026(5) 10
K2 O4 3.156(4) 8_444
K2 O4 3.156(4) 13_644
O1 K2 3.016(5) 13_644
O1 K2 3.016(5) 6_644
O1 K2 3.016(5) 14_544
O1 K2 3.016(5) 5_544
O3 V1 2.061(3) 2_645
O4 V1 1.958(3) 13_644
O4 K2 3.156(4) 13_644
O5 K2 2.793(4) 14_544
O5 K2 2.793(4) 13_644
O6 P2 1.543(8) 2_645
O6 V1 2.297(5) 2_645
O6 K2 2.902(4) 2_645
O7 O7 1.31(4) 11_545
O7 P2 1.563(16) 10
O7 P2 2.24(2) 2_645
O7 P2 2.24(2) 9_645
O7 K1 2.72(2) 5_545
O7 K2 2.823(17) 10
